data_7244107
loop_
_publ_author_name
'Wang, Rui'
'Song, Kai'
'Wei, Caiyun'
'Hong, Wenjing'
'Zang, Yaping'
'Qu, Dahui'
'Li, Hongxiang'

_publ_section_title
;
 Substitution pattern controlled charge transport in BN-embedded
 aromatics-based single molecule junctions.
;
_journal_issue 4
_journal_name_full 'Physical chemistry chemical physics : PCCP'
_journal_page_first 2227
_journal_page_last 2233
_journal_paper_doi 10.1039/d1cp04671c
_journal_volume 24
_journal_year 2022
_chemical_absolute_configuration rmad
_chemical_formula_moiety 'C34 H24 B N S3'
_chemical_formula_sum 'C34 H24 B N S3'
_chemical_formula_weight 553.53
_space_group_crystal_system triclinic
_space_group_IT_number 1
_space_group_name_Hall 'P 1'
_space_group_name_H-M_alt 'P 1'
_atom_sites_solution_hydrogens mixed
_atom_sites_solution_primary dual
_audit_creation_date 2020-09-29
_audit_creation_method
;
Olex2 1.2
(compiled 2018.05.29 svn.r3508 for OlexSys, GUI svn.r5506)
;
_audit_update_record
;
2021-09-13 deposited with the CCDC.	2021-12-20 downloaded from the CCDC.
;
_cell_angle_alpha 88.437(2)
_cell_angle_beta 86.185(2)
_cell_angle_gamma 69.035(2)
_cell_formula_units_Z 4
_cell_length_a 10.1902(3)
_cell_length_b 10.2138(3)
_cell_length_c 28.5888(8)
_cell_measurement_reflns_used 9828
_cell_measurement_temperature 193(2)
_cell_measurement_theta_max 54.875
_cell_measurement_theta_min 4.034
_cell_volume 2772.38(14)
_computing_cell_refinement 'SAINT v8.37A (Bruker, 2015)'
_computing_data_reduction 'SAINT v8.37A (Bruker, 2015)'
_computing_molecular_graphics 'Olex2 (Dolomanov et al., 2009)'
_computing_publication_material 'Olex2 (Dolomanov et al., 2009)'
_computing_structure_refinement 'ShelXL (Sheldrick, 2015)'
_computing_structure_solution 'ShelXT (Sheldrick, 2015)'
_diffrn_ambient_temperature 192.99
_diffrn_measured_fraction_theta_full 0.997
_diffrn_measured_fraction_theta_max 0.995
_diffrn_measurement_device_type 'Bruker D8 Venture'
_diffrn_measurement_method '\f and \w scans'
_diffrn_radiation_type GaK\a
_diffrn_radiation_wavelength 1.34139
_diffrn_reflns_av_R_equivalents 0.0602
_diffrn_reflns_av_unetI/netI 0.0735
_diffrn_reflns_Laue_measured_fraction_full 0.997
_diffrn_reflns_Laue_measured_fraction_max 0.995
_diffrn_reflns_limit_h_max 12
_diffrn_reflns_limit_h_min -12
_diffrn_reflns_limit_k_max 12
_diffrn_reflns_limit_k_min -11
_diffrn_reflns_limit_l_max 34
_diffrn_reflns_limit_l_min -34
_diffrn_reflns_number 36406
_diffrn_reflns_point_group_measured_fraction_full 0.760
_diffrn_reflns_point_group_measured_fraction_max 0.754
_diffrn_reflns_theta_full 53.594
_diffrn_reflns_theta_max 54.946
_diffrn_reflns_theta_min 2.695
_diffrn_standards_number 0
_exptl_absorpt_coefficient_mu 1.709
_exptl_absorpt_correction_T_max 0.7508
_exptl_absorpt_correction_T_min 0.5038
_exptl_absorpt_correction_type multi-scan
_exptl_absorpt_process_details
'SADABS-2016/2 (Bruker,2016/2) was used for absorption correction. wR2(int) was 0.1366 before and 0.0813 after correction. The Ratio of minimum to maximum transmission is 0.6710. The \l/2 correction factor is Not present.'
_exptl_crystal_colour yellow
_exptl_crystal_colour_primary yellow
_exptl_crystal_density_diffrn 1.326
_exptl_crystal_description block
_exptl_crystal_F_000 1152
_exptl_crystal_size_max 0.1
_exptl_crystal_size_mid 0.06
_exptl_crystal_size_min 0.05
_refine_diff_density_max 0.364
_refine_diff_density_min -0.490
_refine_diff_density_rms 0.065
_refine_ls_abs_structure_details
;
 Flack x determined using 3656 quotients [(I+)-(I-)]/[(I+)+(I-)]
 (Parsons, Flack and Wagner, Acta Cryst. B69 (2013) 249-259).
;
_refine_ls_abs_structure_Flack 0.479(15)
_refine_ls_extinction_method none
_refine_ls_goodness_of_fit_ref 1.026
_refine_ls_hydrogen_treatment constr
_refine_ls_matrix_type full
_refine_ls_number_parameters 1413
_refine_ls_number_reflns 15955
_refine_ls_number_restraints 3
_refine_ls_restrained_S_all 1.026
_refine_ls_R_factor_all 0.0724
_refine_ls_R_factor_gt 0.0571
_refine_ls_shift/su_max 0.007
_refine_ls_shift/su_mean 0.000
_refine_ls_structure_factor_coef Fsqd
_refine_ls_weighting_details 'w=1/[\s^2^(Fo^2^)+(0.0822P)^2^+0.6469P] where P=(Fo^2^+2Fc^2^)/3'
_refine_ls_weighting_scheme calc
_refine_ls_wR_factor_gt 0.1376
_refine_ls_wR_factor_ref 0.1525
_reflns_Friedel_coverage 0.515
_reflns_Friedel_fraction_full 0.524
_reflns_Friedel_fraction_max 0.513
_reflns_number_gt 13197
_reflns_number_total 15955
_reflns_threshold_expression 'I > 2\s(I)'
_cod_data_source_file d1cp04671c2.cif
_cod_data_source_block mj20569_0m
_cod_depositor_comments 'Adding full bibliography for 7244107.cif.'
_cod_database_code 7244107
_shelx_shelxl_version_number 2016/6
_shelx_space_group_comment
;
The symmetry employed for this shelxl refinement is uniquely defined
by the following loop, which should always be used as a source of
symmetry information in preference to the above space-group names.
They are only intended as comments.
;
_shelx_estimated_absorpt_t_max 0.919
_shelx_estimated_absorpt_t_min 0.848
_olex2_refinement_description
;
1. Fixed Uiso
 At 1.2 times of:
  All C(H) groups, All N(H) groups
 At 1.5 times of:
  All C(H,H,H) groups
2.a Riding coordinates:
 N2(H2)
2.b Aromatic/amide H refined with riding coordinates:
 N1(H1), C5(H5), C10(H10), C11(H11), C14(H14), C15(H15), C17(H17), C18(H18),
 C19(H19), C20(H20), C21(H21), C22(H22), C24(H24), C25(H25), C29(H29), C30(H30),
  C33(H33), C34(H34), C39(H39), C44(H44), C45(H45), C48(H48), C49(H49),
 C51(H51), C52(H52), C53(H53), C54(H54), C55(H55), C56(H56), C58(H58), C59(H59),
  C63(H63), C64(H64), C67(H67), C68(H68), N3(H3), C73(H73), C78(H78), C79(H79),
 C82(H82), C83(H83), C85(H85), C86(H86), C87(H87), C88(H88), C89(H89), C90(H90),
  C92(H92), C93(H93), C97(H97), C98(H98), C101(H101), C102(H102), N4(H4),
 C107(H107), C112(H112), C113(H113), C116(H116), C117(H117), C119(H119),
 C120(H120), C121(H121), C122(H122), C123(H123), C124(H124), C126(H126),
 C127(H127), C131(H131), C132(H132), C135(H135), C136(H136)
2.c Idealised Me refined as rotating group:
 C13(H13A,H13B,H13C), C32(H32A,H32B,H32C), C47(H47A,H47B,H47C), C66(H66A,H66B,
 H66C), C81(H81A,H81B,H81C), C100(H10A,H10B,H10C), C115(H11A,H11B,H11C),
 C134(H13D,H13E,H13F)
;
_olex2_submission_special_instructions 'No special instructions were received'

loop_
_space_group_symop_operation_xyz
'x, y, z'

loop_
_atom_site_label
_atom_site_type_symbol
_atom_site_fract_x
_atom_site_fract_y
_atom_site_fract_z
_atom_site_U_iso_or_equiv
_atom_site_adp_type
_atom_site_occupancy
_atom_site_site_symmetry_order
_atom_site_calc_flag
_atom_site_refinement_flags_posn
_atom_site_refinement_flags_adp
_atom_site_refinement_flags_occupancy
_atom_site_disorder_assembly
_atom_site_disorder_group
S1 S 0.84606(14) 0.37476(15) 0.26464(5) 0.0399(3) Uani 1 1 d . . . . .
S2 S 0.6874(3) 0.8723(3) 0.55251(8) 0.0920(8) Uani 1 1 d . . . . .
S3 S 0.66668(16) -0.17677(17) -0.15368(5) 0.0493(4) Uani 1 1 d . . . . .
N1 N 1.1357(5) -0.0235(5) 0.19608(16) 0.0388(11) Uani 1 1 d . . . . .
H1 H 1.193670 -0.100509 0.182370 0.047 Uiso 1 1 calc R . . . .
C1 C 0.9523(5) 0.2253(6) 0.23601(19) 0.0350(12) Uani 1 1 d . . . . .
C2 C 0.9197(6) 0.1776(6) 0.19277(19) 0.0347(12) Uani 1 1 d . . . . .
C3 C 1.0128(6) 0.0517(6) 0.17382(19) 0.0358(12) Uani 1 1 d . . . . .
C4 C 1.0711(5) 0.1509(6) 0.26044(19) 0.0345(12) Uani 1 1 d . . . . .
C5 C 1.0703(6) 0.2208(6) 0.3029(2) 0.0398(13) Uani 1 1 d . . . . .
H5 H 1.143112 0.186381 0.324064 0.048 Uiso 1 1 calc R . . . .
C6 C 0.9564(6) 0.3414(6) 0.3108(2) 0.0388(13) Uani 1 1 d . . . . .
C7 C 0.9232(6) 0.4335(6) 0.3494(2) 0.0407(13) Uani 1 1 d . . . . .
C8 C 0.8906(6) 0.5126(7) 0.3816(2) 0.0437(14) Uani 1 1 d . . . . .
C9 C 0.8478(6) 0.5999(7) 0.4227(2) 0.0437(14) Uani 1 1 d . . . . .
C10 C 0.7666(7) 0.7415(7) 0.4198(2) 0.0545(16) Uani 1 1 d . . . . .
H10 H 0.742482 0.783814 0.390004 0.065 Uiso 1 1 calc R . . . .
C11 C 0.7208(7) 0.8211(7) 0.4600(3) 0.0604(18) Uani 1 1 d . . . . .
H11 H 0.666998 0.918309 0.457576 0.072 Uiso 1 1 calc R . . . .
C12 C 0.7524(7) 0.7613(8) 0.5037(2) 0.0531(17) Uani 1 1 d . . . . .
C13 C 0.6852(15) 0.7628(14) 0.5980(3) 0.138(5) Uani 1 1 d . . . . .
H13A H 0.612738 0.722363 0.594017 0.207 Uiso 1 1 calc GR . . . .
H13B H 0.664155 0.815299 0.627448 0.207 Uiso 1 1 calc GR . . . .
H13C H 0.777393 0.687402 0.598837 0.207 Uiso 1 1 calc GR . . . .
C14 C 0.8356(7) 0.6222(7) 0.5068(2) 0.0552(16) Uani 1 1 d . . . . .
H14 H 0.860758 0.581000 0.536639 0.066 Uiso 1 1 calc R . . . .
C15 C 0.8830(7) 0.5418(7) 0.4669(2) 0.0497(15) Uani 1 1 d . . . . .
H15 H 0.940381 0.445688 0.469518 0.060 Uiso 1 1 calc R . . . .
C16 C 1.3156(6) -0.0832(6) 0.2597(2) 0.0394(13) Uani 1 1 d . . . . .
C17 C 1.3653(6) -0.2281(6) 0.2543(2) 0.0414(14) Uani 1 1 d . . . . .
H17 H 1.310407 -0.269062 0.238539 0.050 Uiso 1 1 calc R . . . .
C18 C 1.4916(6) -0.3146(7) 0.2710(2) 0.0474(15) Uani 1 1 d . . . . .
H18 H 1.522988 -0.413117 0.266473 0.057 Uiso 1 1 calc R . . . .
C19 C 1.5723(6) -0.2560(7) 0.2946(2) 0.0489(15) Uani 1 1 d . . . . .
H19 H 1.660141 -0.314186 0.305715 0.059 Uiso 1 1 calc R . . . .
C20 C 1.5244(6) -0.1134(7) 0.3017(2) 0.0495(15) Uani 1 1 d . . . . .
H20 H 1.578207 -0.073346 0.318440 0.059 Uiso 1 1 calc R . . . .
C21 C 1.3973(6) -0.0278(6) 0.2844(2) 0.0407(13) Uani 1 1 d . . . . .
H21 H 1.365384 0.070452 0.289567 0.049 Uiso 1 1 calc R . . . .
C22 C 0.9835(6) -0.0015(6) 0.1325(2) 0.0397(13) Uani 1 1 d . . . . .
H22 H 1.048664 -0.085800 0.119149 0.048 Uiso 1 1 calc R . . . .
C23 C 0.8587(6) 0.0699(7) 0.1112(2) 0.0417(14) Uani 1 1 d . . . . .
C24 C 0.7661(6) 0.1967(6) 0.1300(2) 0.0454(15) Uani 1 1 d . . . . .
H24 H 0.681491 0.246176 0.115183 0.054 Uiso 1 1 calc R . . . .
C25 C 0.7964(6) 0.2500(6) 0.1695(2) 0.0404(14) Uani 1 1 d . . . . .
H25 H 0.733284 0.337208 0.181503 0.048 Uiso 1 1 calc R . . . .
C26 C 0.8251(7) 0.0142(7) 0.0697(2) 0.0460(15) Uani 1 1 d . . . . .
C27 C 0.7902(6) -0.0261(7) 0.0355(2) 0.0444(14) Uani 1 1 d . . . . .
C28 C 0.7559(6) -0.0676(6) -0.0081(2) 0.0410(13) Uani 1 1 d . . . . .
C29 C 0.6164(6) -0.0280(7) -0.0202(2) 0.0476(15) Uani 1 1 d . . . . .
H29 H 0.542498 0.022423 0.001688 0.057 Uiso 1 1 calc R . . . .
C30 C 0.5837(6) -0.0610(7) -0.0637(2) 0.0460(14) Uani 1 1 d . . . . .
H30 H 0.488088 -0.034048 -0.071195 0.055 Uiso 1 1 calc R . . . .
C31 C 0.6905(6) -0.1332(6) -0.09621(19) 0.0369(12) Uani 1 1 d . . . . .
C32 C 0.4807(8) -0.1251(11) -0.1543(3) 0.094(3) Uani 1 1 d . . . . .
H32A H 0.456012 -0.152641 -0.184067 0.140 Uiso 1 1 calc GR . . . .
H32B H 0.437518 -0.023117 -0.150720 0.140 Uiso 1 1 calc GR . . . .
H32C H 0.445881 -0.171002 -0.128325 0.140 Uiso 1 1 calc GR . . . .
C33 C 0.8300(6) -0.1743(6) -0.0842(2) 0.0399(13) Uani 1 1 d . . . . .
H33 H 0.903924 -0.224578 -0.106173 0.048 Uiso 1 1 calc R . . . .
C34 C 0.8616(6) -0.1424(6) -0.0408(2) 0.0400(13) Uani 1 1 d . . . . .
H34 H 0.957172 -0.172008 -0.033101 0.048 Uiso 1 1 calc R . . . .
B1 B 1.1745(6) 0.0148(7) 0.2393(2) 0.0352(14) Uani 1 1 d . . . . .
S4 S 0.87908(14) -0.12000(15) 0.26824(5) 0.0432(4) Uani 1 1 d . . . . .
S5 S 0.69091(16) 0.34644(19) 0.56440(6) 0.0530(4) Uani 1 1 d . . . . .
S6 S 0.64652(18) -0.70935(18) -0.13527(6) 0.0577(5) Uani 1 1 d . . . . .
N2 N 1.1341(5) -0.5506(5) 0.21280(16) 0.0364(10) Uani 1 1 d . . . . .
H2 H 1.209265 -0.588454 0.193854 0.044 Uiso 1 1 d R . . . .
C35 C 0.9727(5) -0.2814(6) 0.24458(19) 0.0354(12) Uani 1 1 d . . . . .
C36 C 0.9434(5) -0.3302(6) 0.2011(2) 0.0362(12) Uani 1 1 d . . . . .
C37 C 1.0226(5) -0.4680(6) 0.18640(19) 0.0354(12) Uani 1 1 d . . . . .
C38 C 1.0796(6) -0.3629(6) 0.27252(19) 0.0380(13) Uani 1 1 d . . . . .
C39 C 1.0807(6) -0.2872(6) 0.3137(2) 0.0416(13) Uani 1 1 d . . . . .
H39 H 1.146951 -0.324587 0.336885 0.050 Uiso 1 1 calc R . . . .
C40 C 0.9790(6) -0.1571(7) 0.3170(2) 0.0434(14) Uani 1 1 d . . . . .
C41 C 0.9451(7) -0.0616(7) 0.3546(2) 0.0479(15) Uani 1 1 d . . . . .
C42 C 0.9082(6) 0.0142(7) 0.3882(2) 0.0476(15) Uani 1 1 d . . . . .
C43 C 0.8573(7) 0.0987(7) 0.4298(2) 0.0481(15) Uani 1 1 d . . . . .
C44 C 0.7601(6) 0.2333(7) 0.4276(2) 0.0484(15) Uani 1 1 d . . . . .
H44 H 0.729106 0.272465 0.398027 0.058 Uiso 1 1 calc R . . . .
C45 C 0.7067(6) 0.3125(7) 0.4676(2) 0.0489(15) Uani 1 1 d . . . . .
H45 H 0.639280 0.404672 0.465390 0.059 Uiso 1 1 calc R . . . .
C46 C 0.7519(6) 0.2571(6) 0.5109(2) 0.0419(14) Uani 1 1 d . . . . .
C47 C 0.5541(7) 0.5073(7) 0.5472(3) 0.0598(17) Uani 1 1 d . . . . .
H47A H 0.594994 0.559173 0.524993 0.090 Uiso 1 1 calc GR . . . .
H47B H 0.512422 0.564939 0.574958 0.090 Uiso 1 1 calc GR . . . .
H47C H 0.481137 0.484594 0.532228 0.090 Uiso 1 1 calc GR . . . .
C48 C 0.8495(6) 0.1221(7) 0.5135(2) 0.0504(15) Uani 1 1 d . . . . .
H48 H 0.880132 0.083239 0.543197 0.061 Uiso 1 1 calc R . . . .
C49 C 0.9027(7) 0.0434(7) 0.4734(2) 0.0532(16) Uani 1 1 d . . . . .
H49 H 0.970513 -0.048629 0.475655 0.064 Uiso 1 1 calc R . . . .
C50 C 1.3124(6) -0.6044(6) 0.27680(19) 0.0357(12) Uani 1 1 d . . . . .
C51 C 1.3247(6) -0.6216(6) 0.3249(2) 0.0413(13) Uani 1 1 d . . . . .
H51 H 1.245033 -0.575442 0.345388 0.050 Uiso 1 1 calc R . . . .
C52 C 1.4498(6) -0.7041(6) 0.3439(2) 0.0464(14) Uani 1 1 d . . . . .
H52 H 1.455116 -0.713152 0.376946 0.056 Uiso 1 1 calc R . . . .
C53 C 1.5664(7) -0.7731(7) 0.3147(2) 0.0495(16) Uani 1 1 d . . . . .
H53 H 1.651915 -0.830536 0.327484 0.059 Uiso 1 1 calc R . . . .
C54 C 1.5581(6) -0.7581(6) 0.2667(2) 0.0439(14) Uani 1 1 d . . . . .
H54 H 1.638071 -0.805151 0.246469 0.053 Uiso 1 1 calc R . . . .
C55 C 1.4331(6) -0.6745(6) 0.2481(2) 0.0379(13) Uani 1 1 d . . . . .
H55 H 1.429105 -0.664413 0.215073 0.046 Uiso 1 1 calc R . . . .
C56 C 0.9917(6) -0.5231(6) 0.14623(19) 0.0354(12) Uani 1 1 d . . . . .
H56 H 1.043572 -0.617600 0.137593 0.042 Uiso 1 1 calc R . . . .
C57 C 0.8848(6) -0.4396(6) 0.1187(2) 0.0392(13) Uani 1 1 d . . . . .
C58 C 0.8078(6) -0.3002(6) 0.1324(2) 0.0429(14) Uani 1 1 d . . . . .
H58 H 0.736037 -0.241968 0.113593 0.052 Uiso 1 1 calc R . . . .
C59 C 0.8355(6) -0.2477(6) 0.1727(2) 0.0444(14) Uani 1 1 d . . . . .
H59 H 0.781100 -0.154166 0.181715 0.053 Uiso 1 1 calc R . . . .
C60 C 0.8533(6) -0.4914(6) 0.0763(2) 0.0412(14) Uani 1 1 d . . . . .
C61 C 0.8237(6) -0.5253(7) 0.0396(2) 0.0441(14) Uani 1 1 d . . . . .
C62 C 0.7853(6) -0.5665(6) -0.0031(2) 0.0388(13) Uani 1 1 d . . . . .
C63 C 0.8166(6) -0.7063(7) -0.0138(2) 0.0474(15) Uani 1 1 d . . . . .
H63 H 0.869569 -0.776259 0.007128 0.057 Uiso 1 1 calc R . . . .
C64 C 0.7732(6) -0.7467(6) -0.0536(2) 0.0470(14) Uani 1 1 d . . . . .
H64 H 0.794157 -0.843336 -0.059544 0.056 Uiso 1 1 calc R . . . .
C65 C 0.6978(6) -0.6450(6) -0.0855(2) 0.0419(14) Uani 1 1 d . . . . .
C66 C 0.5261(8) -0.5559(8) -0.1612(2) 0.066(2) Uani 1 1 d . . . . .
H66A H 0.488511 -0.582474 -0.188606 0.099 Uiso 1 1 calc GR . . . .
H66B H 0.575142 -0.491846 -0.170933 0.099 Uiso 1 1 calc GR . . . .
H66C H 0.448521 -0.509083 -0.138270 0.099 Uiso 1 1 calc GR . . . .
C67 C 0.6704(7) -0.5060(7) -0.0759(2) 0.0490(16) Uani 1 1 d . . . . .
H67 H 0.621621 -0.436228 -0.097621 0.059 Uiso 1 1 calc R . . . .
C68 C 0.7124(7) -0.4660(7) -0.0354(2) 0.0474(15) Uani 1 1 d . . . . .
H68 H 0.691517 -0.369413 -0.029377 0.057 Uiso 1 1 calc R . . . .
B2 B 1.1748(7) -0.5060(7) 0.2545(2) 0.0359(14) Uani 1 1 d . . . . .
S7 S 0.15642(14) 1.08648(15) 0.72069(5) 0.0421(3) Uani 1 1 d . . . . .
S8 S 0.3200(2) 0.5734(2) 0.43428(6) 0.0607(5) Uani 1 1 d . . . . .
S9 S 0.33410(15) 1.63205(17) 1.13932(5) 0.0468(4) Uani 1 1 d . . . . .
N3 N -0.1387(5) 1.4846(5) 0.78761(17) 0.0403(11) Uani 1 1 d . . . . .
H3 H -0.196609 1.562969 0.800546 0.048 Uiso 1 1 calc R . . . .
C69 C 0.0463(6) 1.2377(6) 0.7485(2) 0.0372(12) Uani 1 1 d . . . . .
C70 C 0.0749(6) 1.2851(6) 0.7927(2) 0.0384(13) Uani 1 1 d . . . . .
C71 C -0.0204(6) 1.4107(6) 0.8117(2) 0.0385(13) Uani 1 1 d . . . . .
C72 C -0.0704(6) 1.3090(6) 0.72344(19) 0.0358(12) Uani 1 1 d . . . . .
C73 C -0.0670(6) 1.2388(6) 0.6810(2) 0.0371(12) Uani 1 1 d . . . . .
H73 H -0.137867 1.272611 0.659080 0.045 Uiso 1 1 calc R . . . .
C74 C 0.0465(6) 1.1192(6) 0.6744(2) 0.0413(13) Uani 1 1 d . . . . .
C75 C 0.0860(6) 1.0247(6) 0.6358(2) 0.0440(14) Uani 1 1 d . . . . .
C76 C 0.1259(6) 0.9430(6) 0.6040(2) 0.0439(14) Uani 1 1 d . . . . .
C77 C 0.1742(6) 0.8539(6) 0.5638(2) 0.0405(13) Uani 1 1 d . . . . .
C78 C 0.1168(7) 0.7542(7) 0.5535(2) 0.0505(15) Uani 1 1 d . . . . .
H78 H 0.044644 0.742638 0.574135 0.061 Uiso 1 1 calc R . . . .
C79 C 0.1622(7) 0.6719(7) 0.5142(2) 0.0511(15) Uani 1 1 d . . . . .
H79 H 0.121350 0.604348 0.508021 0.061 Uiso 1 1 calc R . . . .
C80 C 0.2685(6) 0.6869(6) 0.4830(2) 0.0430(14) Uani 1 1 d . . . . .
C81 C 0.4331(10) 0.6378(10) 0.3994(3) 0.088(3) Uani 1 1 d . . . . .
H81A H 0.472935 0.576038 0.372340 0.133 Uiso 1 1 calc GR . . . .
H81B H 0.509450 0.640538 0.417970 0.133 Uiso 1 1 calc GR . . . .
H81C H 0.379876 0.732533 0.388348 0.133 Uiso 1 1 calc GR . . . .
C82 C 0.3302(7) 0.7821(6) 0.4940(2) 0.0498(15) Uani 1 1 d . . . . .
H82 H 0.405589 0.790435 0.474261 0.060 Uiso 1 1 calc R . . . .
C83 C 0.2827(6) 0.8651(6) 0.5334(2) 0.0463(14) Uani 1 1 d . . . . .
H83 H 0.324870 0.931269 0.539956 0.056 Uiso 1 1 calc R . . . .
C84 C -0.3142(6) 1.5439(6) 0.7231(2) 0.0387(13) Uani 1 1 d . . . . .
C85 C -0.3960(6) 1.4895(7) 0.6980(2) 0.0481(15) Uani 1 1 d . . . . .
H85 H -0.363631 1.391524 0.692389 0.058 Uiso 1 1 calc R . . . .
C86 C -0.5241(7) 1.5751(8) 0.6811(2) 0.0567(17) Uani 1 1 d . . . . .
H86 H -0.579103 1.534751 0.665106 0.068 Uiso 1 1 calc R . . . .
C87 C -0.5710(7) 1.7189(8) 0.6875(3) 0.0602(18) Uani 1 1 d . . . . .
H87 H -0.657162 1.777490 0.675353 0.072 Uiso 1 1 calc R . . . .
C88 C -0.4929(7) 1.7758(8) 0.7113(2) 0.0562(17) Uani 1 1 d . . . . .
H88 H -0.524855 1.874322 0.715738 0.067 Uiso 1 1 calc R . . . .
C89 C -0.3664(6) 1.6901(7) 0.7291(2) 0.0451(14) Uani 1 1 d . . . . .
H89 H -0.313974 1.731764 0.745832 0.054 Uiso 1 1 calc R . . . .
C90 C 0.0067(7) 1.4599(7) 0.8535(2) 0.0450(14) Uani 1 1 d . . . . .
H90 H -0.060018 1.543251 0.866889 0.054 Uiso 1 1 calc R . . . .
C91 C 0.1289(7) 1.3901(7) 0.8760(2) 0.0435(14) Uani 1 1 d . . . . .
C92 C 0.2232(7) 1.2649(7) 0.8571(2) 0.0495(16) Uani 1 1 d . . . . .
H92 H 0.307305 1.215916 0.872184 0.059 Uiso 1 1 calc R . . . .
C93 C 0.1959(6) 1.2122(7) 0.8172(2) 0.0465(15) Uani 1 1 d . . . . .
H93 H 0.259404 1.124640 0.805627 0.056 Uiso 1 1 calc R . . . .
C94 C 0.1612(7) 1.4453(7) 0.9174(2) 0.0473(15) Uani 1 1 d . . . . .
C95 C 0.1951(7) 1.4858(7) 0.9519(2) 0.0488(15) Uani 1 1 d . . . . .
C96 C 0.2330(7) 1.5274(7) 0.9952(2) 0.0437(14) Uani 1 1 d . . . . .
C97 C 0.1283(6) 1.6031(6) 1.0285(2) 0.0416(13) Uani 1 1 d . . . . .
H97 H 0.032124 1.632369 1.021606 0.050 Uiso 1 1 calc R . . . .
C98 C 0.1636(6) 1.6357(6) 1.0713(2) 0.0387(13) Uani 1 1 d . . . . .
H98 H 0.091285 1.688433 1.093338 0.046 Uiso 1 1 calc R . . . .
C99 C 0.3025(6) 1.5927(6) 1.0826(2) 0.0373(12) Uani 1 1 d . . . . .
C100 C 0.5163(7) 1.5994(9) 1.1368(3) 0.074(2) Uani 1 1 d . . . . .
H10A H 0.541352 1.649023 1.109893 0.112 Uiso 1 1 calc GR . . . .
H10B H 0.568345 1.498490 1.133515 0.112 Uiso 1 1 calc GR . . . .
H10C H 0.540545 1.632595 1.165730 0.112 Uiso 1 1 calc GR . . . .
C101 C 0.4091(6) 1.5182(7) 1.0494(2) 0.0465(15) Uani 1 1 d . . . . .
H101 H 0.505339 1.489578 1.056228 0.056 Uiso 1 1 calc R . . . .
C102 C 0.3716(6) 1.4872(7) 1.0067(2) 0.0496(15) Uani 1 1 d . . . . .
H102 H 0.443832 1.436291 0.984350 0.059 Uiso 1 1 calc R . . . .
B3 B -0.1761(7) 1.4475(7) 0.7445(2) 0.0379(14) Uani 1 1 d . . . . .
S10 S 0.14995(15) 0.58236(15) 0.73864(6) 0.0458(4) Uani 1 1 d . . . . .
S11 S 0.3719(2) 0.1034(2) 0.44570(6) 0.0655(5) Uani 1 1 d . . . . .
S12 S 0.37189(16) 1.18298(17) 1.13761(6) 0.0515(4) Uani 1 1 d . . . . .
N4 N -0.1154(5) 1.0163(5) 0.78860(16) 0.0395(11) Uani 1 1 d . . . . .
H4 H -0.164068 1.103106 0.797242 0.047 Uiso 1 1 calc R . . . .
C103 C 0.0493(6) 0.7469(6) 0.7608(2) 0.0399(13) Uani 1 1 d . . . . .
C104 C 0.0741(6) 0.8005(6) 0.8040(2) 0.0400(13) Uani 1 1 d . . . . .
C105 C -0.0084(6) 0.9393(6) 0.8166(2) 0.0361(12) Uani 1 1 d . . . . .
C106 C -0.0555(6) 0.8219(6) 0.7316(2) 0.0382(13) Uani 1 1 d . . . . .
C107 C -0.0516(6) 0.7430(7) 0.6911(2) 0.0443(14) Uani 1 1 d . . . . .
H107 H -0.115543 0.777230 0.667027 0.053 Uiso 1 1 calc R . . . .
C108 C 0.0520(6) 0.6136(6) 0.6898(2) 0.0434(14) Uani 1 1 d . . . . .
C109 C 0.0911(7) 0.5140(7) 0.6529(2) 0.0480(15) Uani 1 1 d . . . . .
C110 C 0.1289(7) 0.4335(6) 0.6204(2) 0.0451(14) Uani 1 1 d . . . . .
C111 C 0.1807(6) 0.3478(6) 0.5799(2) 0.0399(13) Uani 1 1 d . . . . .
C112 C 0.0991(6) 0.3008(6) 0.5536(2) 0.0440(13) Uani 1 1 d . . . . .
H112 H 0.003226 0.320632 0.563682 0.053 Uiso 1 1 calc R . . . .
C113 C 0.1511(6) 0.2261(6) 0.5132(2) 0.0469(14) Uani 1 1 d . . . . .
H113 H 0.091653 0.194530 0.495927 0.056 Uiso 1 1 calc R . . . .
C114 C 0.2918(6) 0.1962(6) 0.4971(2) 0.0466(14) Uani 1 1 d . . . . .
C115 C 0.2291(9) 0.0847(10) 0.4171(3) 0.089(3) Uani 1 1 d . . . . .
H11A H 0.262709 0.044153 0.385930 0.134 Uiso 1 1 calc GR . . . .
H11B H 0.155029 0.176921 0.413926 0.134 Uiso 1 1 calc GR . . . .
H11C H 0.191195 0.022870 0.435696 0.134 Uiso 1 1 calc GR . . . .
C116 C 0.3768(7) 0.2398(7) 0.5244(2) 0.0547(16) Uani 1 1 d . . . . .
H116 H 0.473408 0.217411 0.514889 0.066 Uiso 1 1 calc R . . . .
C117 C 0.3238(6) 0.3138(7) 0.5645(2) 0.0527(15) Uani 1 1 d . . . . .
H117 H 0.383640 0.343050 0.582431 0.063 Uiso 1 1 calc R . . . .
C118 C -0.2896(6) 1.0580(6) 0.7241(2) 0.0397(13) Uani 1 1 d . . . . .
C119 C -0.3043(6) 1.0613(7) 0.6755(2) 0.0465(14) Uani 1 1 d . . . . .
H119 H -0.225063 1.009339 0.655669 0.056 Uiso 1 1 calc R . . . .
C120 C -0.4282(7) 1.1362(7) 0.6551(2) 0.0560(17) Uani 1 1 d . . . . .
H120 H -0.432882 1.137515 0.622040 0.067 Uiso 1 1 calc R . . . .
C121 C -0.5472(7) 1.2103(8) 0.6839(3) 0.0559(17) Uani 1 1 d . . . . .
H121 H -0.634117 1.259646 0.670384 0.067 Uiso 1 1 calc R . . . .
C122 C -0.5378(7) 1.2116(7) 0.7315(2) 0.0555(17) Uani 1 1 d . . . . .
H122 H -0.617396 1.264565 0.750915 0.067 Uiso 1 1 calc R . . . .
C123 C -0.4119(7) 1.1352(7) 0.7512(2) 0.0488(15) Uani 1 1 d . . . . .
H123 H -0.408312 1.135192 0.784298 0.059 Uiso 1 1 calc R . . . .
C124 C 0.0211(6) 0.9969(6) 0.8569(2) 0.0402(13) Uani 1 1 d . . . . .
H124 H -0.028368 1.093043 0.863985 0.048 Uiso 1 1 calc R . . . .
C125 C 0.1221(6) 0.9148(7) 0.8864(2) 0.0433(14) Uani 1 1 d . . . . .
C126 C 0.1959(7) 0.7744(7) 0.8753(2) 0.0497(15) Uani 1 1 d . . . . .
H126 H 0.261395 0.716355 0.896083 0.060 Uiso 1 1 calc R . . . .
C127 C 0.1746(6) 0.7198(7) 0.8345(2) 0.0475(15) Uani 1 1 d . . . . .
H127 H 0.229039 0.625240 0.826786 0.057 Uiso 1 1 calc R . . . .
C128 C 0.1498(6) 0.9700(7) 0.9286(2) 0.0454(15) Uani 1 1 d . . . . .
C129 C 0.1790(6) 1.0057(7) 0.9649(2) 0.0439(14) Uani 1 1 d . . . . .
C130 C 0.2201(6) 1.0461(6) 1.0078(2) 0.0419(14) Uani 1 1 d . . . . .
C131 C 0.2939(6) 0.9449(7) 1.0397(2) 0.0463(14) Uani 1 1 d . . . . .
H131 H 0.312343 0.848661 1.033880 0.056 Uiso 1 1 calc R . . . .
C132 C 0.3402(6) 0.9827(6) 1.0793(2) 0.0448(14) Uani 1 1 d . . . . .
H132 H 0.390910 0.912274 1.100457 0.054 Uiso 1 1 calc R . . . .
C133 C 0.3136(6) 1.1235(6) 1.0889(2) 0.0395(13) Uani 1 1 d . . . . .
C134 C 0.4977(7) 1.0303(7) 1.1606(2) 0.0545(17) Uani 1 1 d . . . . .
H13D H 0.570759 0.985314 1.136124 0.082 Uiso 1 1 calc GR . . . .
H13E H 0.451217 0.965144 1.171643 0.082 Uiso 1 1 calc GR . . . .
H13F H 0.540619 1.056005 1.186888 0.082 Uiso 1 1 calc GR . . . .
C135 C 0.2374(6) 1.2244(6) 1.0576(2) 0.0451(14) Uani 1 1 d . . . . .
H135 H 0.217098 1.320825 1.063780 0.054 Uiso 1 1 calc R . . . .
C136 C 0.1909(6) 1.1863(6) 1.0178(2) 0.0454(14) Uani 1 1 d . . . . .
H136 H 0.138261 1.256706 0.996995 0.055 Uiso 1 1 calc R . . . .
B4 B -0.1541(7) 0.9690(7) 0.7474(2) 0.0379(15) Uani 1 1 d . . . . .

loop_
_atom_site_aniso_label
_atom_site_aniso_U_11
_atom_site_aniso_U_22
_atom_site_aniso_U_33
_atom_site_aniso_U_23
_atom_site_aniso_U_13
_atom_site_aniso_U_12
S1 0.0310(7) 0.0383(8) 0.0447(7) -0.0113(6) -0.0001(6) -0.0050(6)
S2 0.0937(16) 0.0981(18) 0.0706(13) -0.0453(13) 0.0352(12) -0.0213(14)
S3 0.0441(8) 0.0607(11) 0.0391(8) -0.0111(7) -0.0021(6) -0.0133(7)
N1 0.030(2) 0.038(3) 0.043(3) -0.013(2) -0.001(2) -0.004(2)
C1 0.029(3) 0.034(3) 0.041(3) -0.006(2) -0.001(2) -0.009(2)
C2 0.031(3) 0.035(3) 0.036(3) -0.003(2) 0.000(2) -0.010(2)
C3 0.034(3) 0.035(3) 0.037(3) -0.004(2) 0.003(2) -0.011(2)
C4 0.029(3) 0.037(3) 0.039(3) -0.004(2) 0.001(2) -0.012(2)
C5 0.038(3) 0.038(3) 0.042(3) -0.010(3) 0.001(2) -0.011(3)
C6 0.037(3) 0.039(3) 0.040(3) -0.009(2) 0.001(2) -0.013(3)
C7 0.038(3) 0.040(3) 0.042(3) -0.011(3) 0.002(2) -0.012(3)
C8 0.035(3) 0.047(4) 0.048(3) -0.010(3) 0.001(3) -0.013(3)
C9 0.039(3) 0.040(3) 0.053(3) -0.015(3) 0.005(3) -0.015(3)
C10 0.057(4) 0.049(4) 0.053(4) -0.008(3) -0.006(3) -0.012(3)
C11 0.050(4) 0.041(4) 0.076(5) -0.026(3) 0.006(3) 0.001(3)
C12 0.049(4) 0.063(5) 0.049(4) -0.021(3) 0.010(3) -0.023(3)
C13 0.223(14) 0.182(12) 0.063(6) -0.057(7) 0.029(7) -0.139(11)
C14 0.058(4) 0.061(4) 0.044(3) -0.012(3) 0.002(3) -0.019(3)
C15 0.051(4) 0.043(4) 0.047(3) -0.010(3) -0.004(3) -0.007(3)
C16 0.032(3) 0.043(4) 0.042(3) -0.007(3) 0.001(2) -0.012(3)
C17 0.035(3) 0.042(4) 0.046(3) -0.010(3) -0.001(3) -0.011(3)
C18 0.043(3) 0.035(3) 0.057(4) -0.001(3) -0.007(3) -0.005(3)
C19 0.035(3) 0.051(4) 0.055(4) -0.001(3) -0.012(3) -0.006(3)
C20 0.033(3) 0.054(4) 0.058(4) -0.013(3) -0.007(3) -0.010(3)
C21 0.030(3) 0.041(3) 0.048(3) -0.007(3) 0.000(2) -0.010(3)
C22 0.038(3) 0.036(3) 0.042(3) -0.011(2) 0.003(3) -0.009(3)
C23 0.046(3) 0.050(4) 0.034(3) -0.004(3) -0.002(3) -0.023(3)
C24 0.043(3) 0.043(4) 0.045(3) -0.001(3) -0.009(3) -0.007(3)
C25 0.036(3) 0.034(3) 0.049(3) -0.001(3) -0.007(3) -0.009(3)
C26 0.049(4) 0.046(4) 0.040(3) -0.006(3) -0.007(3) -0.013(3)
C27 0.044(3) 0.047(4) 0.041(3) 0.000(3) -0.003(3) -0.014(3)
C28 0.042(3) 0.047(4) 0.035(3) -0.003(3) -0.005(2) -0.017(3)
C29 0.032(3) 0.064(4) 0.042(3) -0.013(3) 0.007(3) -0.012(3)
C30 0.033(3) 0.058(4) 0.041(3) -0.009(3) -0.001(2) -0.008(3)
C31 0.035(3) 0.040(3) 0.035(3) -0.002(2) -0.003(2) -0.012(2)
C32 0.045(4) 0.131(8) 0.077(5) -0.050(5) -0.020(4) 0.009(5)
C33 0.035(3) 0.039(3) 0.040(3) -0.008(2) 0.005(2) -0.008(2)
C34 0.035(3) 0.042(3) 0.042(3) -0.002(3) -0.006(2) -0.012(3)
B1 0.028(3) 0.035(4) 0.042(3) -0.007(3) 0.003(3) -0.011(3)
S4 0.0347(7) 0.0356(8) 0.0519(8) -0.0102(6) 0.0011(6) -0.0036(6)
S5 0.0414(8) 0.0687(11) 0.0438(8) -0.0156(7) -0.0001(7) -0.0128(8)
S6 0.0529(9) 0.0543(10) 0.0538(9) -0.0167(8) -0.0115(8) -0.0019(8)
N2 0.025(2) 0.037(3) 0.039(2) -0.005(2) 0.0031(19) -0.0025(19)
C35 0.030(3) 0.032(3) 0.042(3) -0.005(2) 0.001(2) -0.009(2)
C36 0.027(3) 0.032(3) 0.045(3) -0.003(2) -0.001(2) -0.005(2)
C37 0.027(3) 0.041(3) 0.035(3) 0.001(2) 0.002(2) -0.009(2)
C38 0.028(3) 0.041(3) 0.041(3) -0.007(2) 0.001(2) -0.008(2)
C39 0.038(3) 0.037(3) 0.043(3) -0.012(2) 0.002(3) -0.005(3)
C40 0.038(3) 0.046(4) 0.043(3) -0.010(3) 0.002(3) -0.010(3)
C41 0.044(3) 0.041(4) 0.057(4) -0.007(3) 0.002(3) -0.013(3)
C42 0.040(3) 0.045(4) 0.053(4) -0.013(3) 0.000(3) -0.009(3)
C43 0.042(3) 0.044(4) 0.058(4) -0.014(3) -0.001(3) -0.015(3)
C44 0.045(3) 0.050(4) 0.044(3) -0.008(3) -0.009(3) -0.008(3)
C45 0.043(3) 0.047(4) 0.050(3) -0.016(3) -0.003(3) -0.007(3)
C46 0.040(3) 0.049(4) 0.040(3) -0.012(3) -0.001(3) -0.019(3)
C47 0.044(3) 0.063(4) 0.064(4) -0.022(3) 0.001(3) -0.008(3)
C48 0.044(3) 0.054(4) 0.050(3) -0.004(3) -0.008(3) -0.012(3)
C49 0.050(4) 0.046(4) 0.053(4) -0.008(3) -0.008(3) -0.003(3)
C50 0.032(3) 0.032(3) 0.041(3) -0.004(2) -0.002(2) -0.008(2)
C51 0.037(3) 0.039(3) 0.044(3) -0.005(2) -0.001(2) -0.009(2)
C52 0.048(3) 0.047(4) 0.042(3) -0.004(3) -0.008(3) -0.013(3)
C53 0.042(3) 0.049(4) 0.056(4) -0.005(3) -0.016(3) -0.011(3)
C54 0.031(3) 0.047(4) 0.049(3) -0.012(3) 0.000(3) -0.008(3)
C55 0.032(3) 0.036(3) 0.041(3) -0.009(2) -0.001(2) -0.005(2)
C56 0.034(3) 0.030(3) 0.038(3) -0.005(2) 0.001(2) -0.007(2)
C57 0.035(3) 0.043(3) 0.040(3) 0.002(3) -0.003(2) -0.014(3)
C58 0.036(3) 0.038(3) 0.049(3) 0.002(3) -0.008(3) -0.006(3)
C59 0.034(3) 0.033(3) 0.058(4) -0.002(3) -0.006(3) -0.001(2)
C60 0.034(3) 0.040(3) 0.044(3) 0.000(3) -0.003(3) -0.006(3)
C61 0.035(3) 0.044(4) 0.049(3) -0.002(3) -0.002(3) -0.008(3)
C62 0.036(3) 0.037(3) 0.040(3) -0.001(2) 0.003(2) -0.010(2)
C63 0.042(3) 0.045(4) 0.049(3) 0.002(3) -0.004(3) -0.007(3)
C64 0.049(3) 0.032(3) 0.053(4) -0.002(3) 0.000(3) -0.006(3)
C65 0.032(3) 0.042(3) 0.044(3) -0.005(3) 0.003(2) -0.004(3)
C66 0.056(4) 0.068(5) 0.053(4) -0.012(3) -0.015(3) 0.005(4)
C67 0.049(4) 0.044(4) 0.044(3) 0.001(3) -0.011(3) -0.004(3)
C68 0.054(4) 0.042(4) 0.044(3) 0.002(3) -0.006(3) -0.014(3)
B2 0.031(3) 0.036(4) 0.038(3) -0.001(3) 0.000(3) -0.008(3)
S7 0.0338(7) 0.0377(8) 0.0465(8) -0.0099(6) -0.0005(6) -0.0024(6)
S8 0.0680(11) 0.0600(11) 0.0492(9) -0.0227(8) 0.0099(8) -0.0174(9)
S9 0.0437(8) 0.0564(10) 0.0399(8) -0.0112(7) 0.0005(6) -0.0173(7)
N3 0.027(2) 0.040(3) 0.045(3) -0.012(2) 0.003(2) 0.000(2)
C69 0.031(3) 0.038(3) 0.041(3) -0.003(2) 0.000(2) -0.010(2)
C70 0.037(3) 0.040(3) 0.036(3) -0.008(2) 0.002(2) -0.011(3)
C71 0.035(3) 0.039(3) 0.039(3) -0.006(2) 0.002(2) -0.011(3)
C72 0.034(3) 0.031(3) 0.040(3) -0.006(2) 0.001(2) -0.010(2)
C73 0.033(3) 0.036(3) 0.038(3) -0.008(2) 0.000(2) -0.006(2)
C74 0.038(3) 0.044(4) 0.038(3) -0.010(3) 0.004(2) -0.011(3)
C75 0.038(3) 0.040(4) 0.047(3) -0.008(3) -0.001(3) -0.006(3)
C76 0.042(3) 0.034(3) 0.048(3) -0.003(3) 0.000(3) -0.005(3)
C77 0.041(3) 0.037(3) 0.036(3) -0.006(2) 0.000(3) -0.005(3)
C78 0.045(3) 0.051(4) 0.050(3) -0.014(3) 0.013(3) -0.012(3)
C79 0.050(4) 0.049(4) 0.054(4) -0.015(3) 0.002(3) -0.018(3)
C80 0.039(3) 0.038(3) 0.043(3) -0.007(3) 0.000(3) -0.003(3)
C81 0.111(7) 0.092(6) 0.061(5) -0.026(4) 0.038(5) -0.040(6)
C82 0.048(3) 0.046(4) 0.053(4) -0.008(3) 0.015(3) -0.016(3)
C83 0.048(3) 0.037(3) 0.052(3) -0.011(3) 0.006(3) -0.014(3)
C84 0.030(3) 0.040(3) 0.040(3) -0.007(2) 0.005(2) -0.006(3)
C85 0.032(3) 0.049(4) 0.055(4) -0.009(3) 0.002(3) -0.006(3)
C86 0.039(3) 0.068(5) 0.063(4) -0.009(3) -0.003(3) -0.019(3)
C87 0.035(3) 0.066(5) 0.065(4) -0.004(4) -0.003(3) 0.000(3)
C88 0.040(3) 0.056(4) 0.057(4) -0.008(3) 0.006(3) 0.002(3)
C89 0.039(3) 0.046(4) 0.043(3) -0.006(3) -0.001(3) -0.007(3)
C90 0.045(3) 0.044(4) 0.042(3) -0.010(3) 0.003(3) -0.012(3)
C91 0.051(4) 0.042(4) 0.038(3) -0.006(3) 0.000(3) -0.016(3)
C92 0.048(4) 0.046(4) 0.051(4) -0.003(3) -0.013(3) -0.010(3)
C93 0.039(3) 0.040(4) 0.050(3) -0.004(3) -0.004(3) -0.002(3)
C94 0.054(4) 0.049(4) 0.039(3) 0.003(3) -0.007(3) -0.019(3)
C95 0.049(4) 0.053(4) 0.044(3) -0.002(3) -0.001(3) -0.017(3)
C96 0.049(3) 0.047(4) 0.037(3) -0.001(3) -0.006(3) -0.019(3)
C97 0.036(3) 0.040(3) 0.046(3) 0.000(3) -0.002(3) -0.010(3)
C98 0.035(3) 0.037(3) 0.042(3) -0.004(2) -0.002(2) -0.010(2)
C99 0.033(3) 0.034(3) 0.041(3) -0.004(2) 0.001(2) -0.009(2)
C100 0.040(4) 0.092(6) 0.072(5) -0.028(4) -0.017(4) 0.002(4)
C101 0.032(3) 0.063(4) 0.040(3) -0.013(3) 0.001(2) -0.010(3)
C102 0.043(3) 0.061(4) 0.038(3) -0.013(3) 0.007(3) -0.012(3)
B3 0.030(3) 0.038(4) 0.041(3) -0.003(3) 0.004(3) -0.008(3)
S10 0.0394(8) 0.0385(8) 0.0521(8) -0.0092(7) 0.0047(7) -0.0054(6)
S11 0.0680(11) 0.0653(12) 0.0536(10) -0.0134(8) 0.0222(9) -0.0156(9)
S12 0.0425(8) 0.0474(9) 0.0519(9) -0.0158(7) -0.0078(7) 0.0013(7)
N4 0.033(2) 0.035(3) 0.045(3) -0.003(2) -0.001(2) -0.007(2)
C103 0.034(3) 0.038(3) 0.046(3) -0.009(3) 0.010(3) -0.012(3)
C104 0.036(3) 0.042(3) 0.042(3) -0.004(3) 0.003(2) -0.015(3)
C105 0.033(3) 0.032(3) 0.041(3) -0.001(2) 0.002(2) -0.009(2)
C106 0.037(3) 0.035(3) 0.042(3) -0.003(2) 0.003(2) -0.013(2)
C107 0.038(3) 0.044(4) 0.048(3) -0.007(3) -0.001(3) -0.011(3)
C108 0.043(3) 0.038(3) 0.048(3) -0.012(3) 0.007(3) -0.014(3)
C109 0.042(3) 0.044(4) 0.056(4) -0.009(3) 0.003(3) -0.013(3)
C110 0.044(3) 0.036(3) 0.052(4) -0.003(3) -0.001(3) -0.010(3)
C111 0.034(3) 0.040(3) 0.039(3) -0.007(2) 0.007(2) -0.006(2)
C112 0.030(3) 0.040(3) 0.052(3) -0.005(3) 0.005(2) -0.001(2)
C113 0.034(3) 0.051(4) 0.049(3) -0.010(3) -0.001(3) -0.007(3)
C114 0.042(3) 0.039(3) 0.050(3) -0.004(3) 0.007(3) -0.006(3)
C115 0.085(6) 0.103(7) 0.048(4) -0.022(4) -0.016(4) 0.008(5)
C116 0.036(3) 0.059(4) 0.063(4) -0.007(3) 0.012(3) -0.011(3)
C117 0.040(3) 0.059(4) 0.059(4) -0.008(3) -0.001(3) -0.016(3)
C118 0.036(3) 0.039(3) 0.039(3) -0.005(2) -0.001(2) -0.007(3)
C119 0.040(3) 0.046(4) 0.048(3) -0.008(3) -0.001(3) -0.007(3)
C120 0.056(4) 0.063(4) 0.047(3) -0.002(3) -0.008(3) -0.020(3)
C121 0.037(3) 0.063(5) 0.064(4) 0.002(3) -0.006(3) -0.012(3)
C122 0.041(3) 0.058(4) 0.060(4) 0.000(3) 0.001(3) -0.008(3)
C123 0.043(3) 0.051(4) 0.048(3) -0.007(3) -0.001(3) -0.011(3)
C124 0.036(3) 0.042(4) 0.041(3) 0.001(3) 0.000(2) -0.014(3)
C125 0.039(3) 0.049(4) 0.041(3) -0.009(3) 0.000(3) -0.014(3)
C126 0.038(3) 0.051(4) 0.056(4) -0.003(3) -0.005(3) -0.010(3)
C127 0.035(3) 0.038(4) 0.063(4) -0.006(3) -0.005(3) -0.003(3)
C128 0.035(3) 0.046(4) 0.054(4) 0.000(3) -0.002(3) -0.013(3)
C129 0.037(3) 0.046(4) 0.050(3) -0.006(3) -0.004(3) -0.015(3)
C130 0.036(3) 0.043(4) 0.043(3) -0.003(3) 0.001(2) -0.010(3)
C131 0.048(3) 0.039(3) 0.048(3) -0.004(3) -0.001(3) -0.011(3)
C132 0.047(3) 0.040(3) 0.042(3) 0.003(3) -0.005(3) -0.010(3)
C133 0.029(3) 0.040(3) 0.041(3) -0.009(2) 0.005(2) -0.002(2)
C134 0.047(4) 0.058(4) 0.046(4) -0.010(3) -0.009(3) -0.003(3)
C135 0.041(3) 0.037(3) 0.049(3) -0.001(3) -0.005(3) -0.004(3)
C136 0.044(3) 0.039(3) 0.049(3) 0.006(3) -0.008(3) -0.009(3)
B4 0.035(3) 0.037(4) 0.041(3) -0.004(3) 0.006(3) -0.014(3)

loop_
_atom_type_symbol
_atom_type_description
_atom_type_scat_dispersion_real
_atom_type_scat_dispersion_imag
_atom_type_scat_source
C C 0.0148 0.0070 'International Tables Vol C Tables 4.2.6.8 and 6.1.1.4'
H H 0.0000 0.0000 'International Tables Vol C Tables 4.2.6.8 and 6.1.1.4'
B B 0.0073 0.0030 'International Tables Vol C Tables 4.2.6.8 and 6.1.1.4'
N N 0.0253 0.0136 'International Tables Vol C Tables 4.2.6.8 and 6.1.1.4'
S S 0.2924 0.4247 'International Tables Vol C Tables 4.2.6.8 and 6.1.1.4'

loop_
_geom_angle_atom_site_label_1
_geom_angle_atom_site_label_2
_geom_angle_atom_site_label_3
_geom_angle
_geom_angle_site_symmetry_1
_geom_angle_site_symmetry_3
_geom_angle_publ_flag
C1 S1 C6 92.0(3) . . ?
C13 S2 C12 104.6(5) . . ?
C31 S3 C32 102.7(3) . . ?
C3 N1 H1 117.4 . . ?
C3 N1 B1 125.1(5) . . ?
B1 N1 H1 117.4 . . ?
C2 C1 S1 124.0(4) . . ?
C4 C1 S1 112.5(4) . . ?
C4 C1 C2 123.5(5) . . ?
C3 C2 C1 118.3(5) . . ?
C3 C2 C25 118.5(5) . . ?
C25 C2 C1 123.1(5) . . ?
N1 C3 C22 119.4(5) . . ?
C2 C3 N1 120.1(5) . . ?
C2 C3 C22 120.5(5) . . ?
C1 C4 C5 110.4(5) . . ?
C1 C4 B1 118.2(5) . . ?
C5 C4 B1 131.4(5) . . ?
C4 C5 H5 122.6 . . ?
C6 C5 C4 114.7(5) . . ?
C6 C5 H5 122.6 . . ?
C5 C6 S1 110.4(4) . . ?
C5 C6 C7 128.9(5) . . ?
C7 C6 S1 120.6(5) . . ?
C8 C7 C6 177.8(6) . . ?
C7 C8 C9 175.3(7) . . ?
C10 C9 C8 121.4(6) . . ?
C10 C9 C15 118.4(6) . . ?
C15 C9 C8 120.2(6) . . ?
C9 C10 H10 119.9 . . ?
C11 C10 C9 120.2(6) . . ?
C11 C10 H10 119.9 . . ?
C10 C11 H11 119.6 . . ?
C10 C11 C12 120.9(6) . . ?
C12 C11 H11 119.6 . . ?
C11 C12 S2 117.0(5) . . ?
C14 C12 S2 123.8(6) . . ?
C14 C12 C11 119.2(6) . . ?
S2 C13 H13A 109.5 . . ?
S2 C13 H13B 109.5 . . ?
S2 C13 H13C 109.5 . . ?
H13A C13 H13B 109.5 . . ?
H13A C13 H13C 109.5 . . ?
H13B C13 H13C 109.5 . . ?
C12 C14 H14 119.8 . . ?
C12 C14 C15 120.4(6) . . ?
C15 C14 H14 119.8 . . ?
C9 C15 H15 119.6 . . ?
C14 C15 C9 120.9(6) . . ?
C14 C15 H15 119.6 . . ?
C17 C16 C21 116.9(5) . . ?
C17 C16 B1 122.2(5) . . ?
C21 C16 B1 120.9(5) . . ?
C16 C17 H17 118.8 . . ?
C18 C17 C16 122.4(5) . . ?
C18 C17 H17 118.8 . . ?
C17 C18 H18 120.3 . . ?
C17 C18 C19 119.3(6) . . ?
C19 C18 H18 120.3 . . ?
C18 C19 H19 120.1 . . ?
C20 C19 C18 119.8(5) . . ?
C20 C19 H19 120.1 . . ?
C19 C20 H20 120.0 . . ?
C19 C20 C21 120.1(5) . . ?
C21 C20 H20 120.0 . . ?
C16 C21 H21 119.3 . . ?
C20 C21 C16 121.4(6) . . ?
C20 C21 H21 119.3 . . ?
C3 C22 H22 120.2 . . ?
C23 C22 C3 119.7(5) . . ?
C23 C22 H22 120.2 . . ?
C22 C23 C24 119.8(5) . . ?
C22 C23 C26 120.3(6) . . ?
C24 C23 C26 119.9(5) . . ?
C23 C24 H24 119.8 . . ?
C25 C24 C23 120.4(5) . . ?
C25 C24 H24 119.8 . . ?
C2 C25 H25 119.5 . . ?
C24 C25 C2 121.1(6) . . ?
C24 C25 H25 119.5 . . ?
C27 C26 C23 176.4(7) . . ?
C26 C27 C28 174.4(7) . . ?
C29 C28 C27 121.3(6) . . ?
C34 C28 C27 120.7(5) . . ?
C34 C28 C29 118.0(5) . . ?
C28 C29 H29 119.4 . . ?
C30 C29 C28 121.3(6) . . ?
C30 C29 H29 119.4 . . ?
C29 C30 H30 120.0 . . ?
C29 C30 C31 120.0(5) . . ?
C31 C30 H30 120.0 . . ?
C30 C31 S3 125.4(4) . . ?
C30 C31 C33 119.1(5) . . ?
C33 C31 S3 115.4(4) . . ?
S3 C32 H32A 109.5 . . ?
S3 C32 H32B 109.5 . . ?
S3 C32 H32C 109.5 . . ?
H32A C32 H32B 109.5 . . ?
H32A C32 H32C 109.5 . . ?
H32B C32 H32C 109.5 . . ?
C31 C33 H33 119.7 . . ?
C34 C33 C31 120.5(5) . . ?
C34 C33 H33 119.7 . . ?
C28 C34 H34 119.4 . . ?
C33 C34 C28 121.1(5) . . ?
C33 C34 H34 119.4 . . ?
N1 B1 C4 114.6(5) . . ?
N1 B1 C16 118.4(5) . . ?
C4 B1 C16 127.0(5) . . ?
C35 S4 C40 91.7(3) . . ?
C46 S5 C47 103.1(3) . . ?
C65 S6 C66 103.8(3) . . ?
C37 N2 H2 109.0 . . ?
C37 N2 B2 124.8(5) . . ?
B2 N2 H2 109.1 . . ?
C36 C35 S4 124.1(4) . . ?
C38 C35 S4 112.8(4) . . ?
C38 C35 C36 123.1(5) . . ?
C37 C36 C35 119.0(5) . . ?
C37 C36 C59 117.7(5) . . ?
C59 C36 C35 123.2(5) . . ?
N2 C37 C36 119.1(5) . . ?
C56 C37 N2 119.8(5) . . ?
C56 C37 C36 121.1(5) . . ?
C35 C38 C39 110.0(5) . . ?
C35 C38 B2 118.1(5) . . ?
C39 C38 B2 131.8(5) . . ?
C38 C39 H39 122.7 . . ?
C40 C39 C38 114.6(5) . . ?
C40 C39 H39 122.7 . . ?
C39 C40 S4 110.8(4) . . ?
C39 C40 C41 128.5(6) . . ?
C41 C40 S4 120.6(5) . . ?
C42 C41 C40 174.2(7) . . ?
C41 C42 C43 175.5(7) . . ?
C44 C43 C42 121.3(6) . . ?
C44 C43 C49 118.5(6) . . ?
C49 C43 C42 120.1(6) . . ?
C43 C44 H44 119.3 . . ?
C43 C44 C45 121.5(6) . . ?
C45 C44 H44 119.3 . . ?
C44 C45 H45 120.1 . . ?
C44 C45 C46 119.8(6) . . ?
C46 C45 H45 120.1 . . ?
C45 C46 S5 124.2(5) . . ?
C45 C46 C48 119.3(6) . . ?
C48 C46 S5 116.5(5) . . ?
S5 C47 H47A 109.5 . . ?
S5 C47 H47B 109.5 . . ?
S5 C47 H47C 109.5 . . ?
H47A C47 H47B 109.5 . . ?
H47A C47 H47C 109.5 . . ?
H47B C47 H47C 109.5 . . ?
C46 C48 H48 119.7 . . ?
C49 C48 C46 120.7(6) . . ?
C49 C48 H48 119.7 . . ?
C43 C49 H49 119.9 . . ?
C48 C49 C43 120.2(6) . . ?
C48 C49 H49 119.9 . . ?
C51 C50 C55 116.6(5) . . ?
C51 C50 B2 123.1(5) . . ?
C55 C50 B2 120.2(5) . . ?
C50 C51 H51 119.0 . . ?
C50 C51 C52 122.1(6) . . ?
C52 C51 H51 119.0 . . ?
C51 C52 H52 120.1 . . ?
C53 C52 C51 119.9(5) . . ?
C53 C52 H52 120.1 . . ?
C52 C53 H53 120.2 . . ?
C54 C53 C52 119.6(5) . . ?
C54 C53 H53 120.2 . . ?
C53 C54 H54 120.0 . . ?
C53 C54 C55 120.0(6) . . ?
C55 C54 H54 120.0 . . ?
C50 C55 H55 119.1 . . ?
C54 C55 C50 121.8(5) . . ?
C54 C55 H55 119.1 . . ?
C37 C56 H56 120.0 . . ?
C37 C56 C57 120.1(5) . . ?
C57 C56 H56 120.0 . . ?
C56 C57 C58 119.1(5) . . ?
C56 C57 C60 121.6(5) . . ?
C58 C57 C60 119.4(5) . . ?
C57 C58 H58 119.7 . . ?
C59 C58 C57 120.7(5) . . ?
C59 C58 H58 119.7 . . ?
C36 C59 H59 119.4 . . ?
C58 C59 C36 121.3(6) . . ?
C58 C59 H59 119.4 . . ?
C61 C60 C57 175.4(6) . . ?
C60 C61 C62 178.4(7) . . ?
C63 C62 C61 121.5(5) . . ?
C63 C62 C68 117.9(5) . . ?
C68 C62 C61 120.6(6) . . ?
C62 C63 H63 119.0 . . ?
C64 C63 C62 121.9(6) . . ?
C64 C63 H63 119.0 . . ?
C63 C64 H64 120.0 . . ?
C63 C64 C65 119.9(6) . . ?
C65 C64 H64 120.0 . . ?
C64 C65 S6 115.9(5) . . ?
C67 C65 S6 125.7(4) . . ?
C67 C65 C64 118.4(5) . . ?
S6 C66 H66A 109.5 . . ?
S6 C66 H66B 109.5 . . ?
S6 C66 H66C 109.5 . . ?
H66A C66 H66B 109.5 . . ?
H66A C66 H66C 109.5 . . ?
H66B C66 H66C 109.5 . . ?
C65 C67 H67 119.3 . . ?
C65 C67 C68 121.3(5) . . ?
C68 C67 H67 119.3 . . ?
C62 C68 H68 119.7 . . ?
C67 C68 C62 120.5(6) . . ?
C67 C68 H68 119.7 . . ?
N2 B2 C38 115.4(5) . . ?
N2 B2 C50 118.5(5) . . ?
C38 B2 C50 126.1(5) . . ?
C69 S7 C74 90.8(3) . . ?
C81 S8 C80 103.8(4) . . ?
C99 S9 C100 104.2(3) . . ?
C71 N3 H3 116.5 . . ?
C71 N3 B3 127.0(5) . . ?
B3 N3 H3 116.5 . . ?
C70 C69 S7 123.4(4) . . ?
C72 C69 S7 112.5(4) . . ?
C72 C69 C70 124.2(5) . . ?
C71 C70 C69 118.6(5) . . ?
C71 C70 C93 118.1(5) . . ?
C93 C70 C69 123.2(5) . . ?
N3 C71 C70 118.8(5) . . ?
C90 C71 N3 121.6(5) . . ?
C90 C71 C70 119.6(5) . . ?
C69 C72 C73 111.0(5) . . ?
C69 C72 B3 117.3(5) . . ?
C73 C72 B3 131.7(5) . . ?
C72 C73 H73 123.0 . . ?
C74 C73 C72 114.0(5) . . ?
C74 C73 H73 123.0 . . ?
C73 C74 S7 111.7(4) . . ?
C73 C74 C75 129.4(6) . . ?
C75 C74 S7 118.8(5) . . ?
C76 C75 C74 176.7(7) . . ?
C75 C76 C77 175.7(7) . . ?
C78 C77 C76 122.3(6) . . ?
C78 C77 C83 117.6(5) . . ?
C83 C77 C76 120.2(6) . . ?
C77 C78 H78 119.3 . . ?
C79 C78 C77 121.5(6) . . ?
C79 C78 H78 119.3 . . ?
C78 C79 H79 119.7 . . ?
C78 C79 C80 120.5(6) . . ?
C80 C79 H79 119.7 . . ?
C79 C80 S8 116.4(5) . . ?
C82 C80 S8 125.1(5) . . ?
C82 C80 C79 118.4(6) . . ?
S8 C81 H81A 109.5 . . ?
S8 C81 H81B 109.5 . . ?
S8 C81 H81C 109.5 . . ?
H81A C81 H81B 109.5 . . ?
H81A C81 H81C 109.5 . . ?
H81B C81 H81C 109.5 . . ?
C80 C82 H82 119.8 . . ?
C83 C82 C80 120.4(6) . . ?
C83 C82 H82 119.8 . . ?
C77 C83 H83 119.2 . . ?
C82 C83 C77 121.6(6) . . ?
C82 C83 H83 119.2 . . ?
C85 C84 C89 116.2(5) . . ?
C85 C84 B3 121.8(5) . . ?
C89 C84 B3 122.0(5) . . ?
C84 C85 H85 119.1 . . ?
C86 C85 C84 121.9(6) . . ?
C86 C85 H85 119.1 . . ?
C85 C86 H86 120.0 . . ?
C87 C86 C85 120.1(6) . . ?
C87 C86 H86 120.0 . . ?
C86 C87 H87 120.2 . . ?
C88 C87 C86 119.6(6) . . ?
C88 C87 H87 120.2 . . ?
C87 C88 H88 119.8 . . ?
C87 C88 C89 120.4(7) . . ?
C89 C88 H88 119.8 . . ?
C84 C89 H89 119.1 . . ?
C88 C89 C84 121.9(6) . . ?
C88 C89 H89 119.1 . . ?
C71 C90 H90 119.3 . . ?
C91 C90 C71 121.4(6) . . ?
C91 C90 H90 119.3 . . ?
C90 C91 C92 118.8(5) . . ?
C90 C91 C94 121.5(6) . . ?
C92 C91 C94 119.7(5) . . ?
C91 C92 H92 119.7 . . ?
C93 C92 C91 120.6(6) . . ?
C93 C92 H92 119.7 . . ?
C70 C93 H93 119.3 . . ?
C92 C93 C70 121.3(6) . . ?
C92 C93 H93 119.3 . . ?
C95 C94 C91 176.5(7) . . ?
C94 C95 C96 175.9(7) . . ?
C97 C96 C95 120.3(6) . . ?
C102 C96 C95 121.9(6) . . ?
C102 C96 C97 117.7(5) . . ?
C96 C97 H97 119.7 . . ?
C98 C97 C96 120.6(5) . . ?
C98 C97 H97 119.7 . . ?
C97 C98 H98 119.5 . . ?
C97 C98 C99 120.9(6) . . ?
C99 C98 H98 119.5 . . ?
C98 C99 S9 116.9(4) . . ?
C98 C99 C101 119.3(5) . . ?
C101 C99 S9 123.8(4) . . ?
S9 C100 H10A 109.5 . . ?
S9 C100 H10B 109.5 . . ?
S9 C100 H10C 109.5 . . ?
H10A C100 H10B 109.5 . . ?
H10A C100 H10C 109.5 . . ?
H10B C100 H10C 109.5 . . ?
C99 C101 H101 120.6 . . ?
C102 C101 C99 118.8(5) . . ?
C102 C101 H101 120.6 . . ?
C96 C102 C101 122.6(6) . . ?
C96 C102 H102 118.7 . . ?
C101 C102 H102 118.7 . . ?
N3 B3 C72 114.2(5) . . ?
N3 B3 C84 119.4(5) . . ?
C72 B3 C84 126.4(5) . . ?
C108 S10 C103 90.9(3) . . ?
C114 S11 C115 104.0(3) . . ?
C133 S12 C134 104.4(3) . . ?
C105 N4 H4 116.8 . . ?
C105 N4 B4 126.4(5) . . ?
B4 N4 H4 116.8 . . ?
C104 C103 S10 123.8(4) . . ?
C106 C103 S10 112.4(4) . . ?
C106 C103 C104 123.8(5) . . ?
C105 C104 C103 118.5(5) . . ?
C127 C104 C103 123.0(6) . . ?
C127 C104 C105 118.5(5) . . ?
N4 C105 C104 119.1(5) . . ?
N4 C105 C124 121.6(5) . . ?
C124 C105 C104 119.3(5) . . ?
C103 C106 C107 110.9(5) . . ?
C103 C106 B4 117.8(5) . . ?
C107 C106 B4 131.3(5) . . ?
C106 C107 H107 123.0 . . ?
C108 C107 C106 114.0(5) . . ?
C108 C107 H107 123.0 . . ?
C107 C108 S10 111.8(4) . . ?
C107 C108 C109 128.1(6) . . ?
C109 C108 S10 119.9(5) . . ?
C110 C109 C108 176.3(7) . . ?
C109 C110 C111 174.0(7) . . ?
C112 C111 C110 124.1(5) . . ?
C112 C111 C117 117.7(5) . . ?
C117 C111 C110 118.2(5) . . ?
C111 C112 H112 118.9 . . ?
C113 C112 C111 122.1(5) . . ?
C113 C112 H112 118.9 . . ?
C112 C113 H113 119.9 . . ?
C112 C113 C114 120.3(6) . . ?
C114 C113 H113 119.9 . . ?
C113 C114 S11 125.2(5) . . ?
C116 C114 S11 116.9(5) . . ?
C116 C114 C113 117.9(6) . . ?
S11 C115 H11A 109.5 . . ?
S11 C115 H11B 109.5 . . ?
S11 C115 H11C 109.5 . . ?
H11A C115 H11B 109.5 . . ?
H11A C115 H11C 109.5 . . ?
H11B C115 H11C 109.5 . . ?
C114 C116 H116 119.4 . . ?
C117 C116 C114 121.2(6) . . ?
C117 C116 H116 119.4 . . ?
C111 C117 H117 119.6 . . ?
C116 C117 C111 120.8(6) . . ?
C116 C117 H117 119.6 . . ?
C119 C118 B4 123.6(5) . . ?
C123 C118 C119 115.2(5) . . ?
C123 C118 B4 121.0(5) . . ?
C118 C119 H119 118.4 . . ?
C120 C119 C118 123.1(6) . . ?
C120 C119 H119 118.4 . . ?
C119 C120 H120 120.4 . . ?
C119 C120 C121 119.2(6) . . ?
C121 C120 H120 120.4 . . ?
C120 C121 H121 120.1 . . ?
C122 C121 C120 119.8(6) . . ?
C122 C121 H121 120.1 . . ?
C121 C122 H122 120.0 . . ?
C121 C122 C123 119.9(7) . . ?
C123 C122 H122 120.0 . . ?
C118 C123 H123 118.7 . . ?
C122 C123 C118 122.6(6) . . ?
C122 C123 H123 118.7 . . ?
C105 C124 H124 119.6 . . ?
C125 C124 C105 120.7(6) . . ?
C125 C124 H124 119.6 . . ?
C124 C125 C126 119.2(5) . . ?
C124 C125 C128 121.6(6) . . ?
C126 C125 C128 119.2(5) . . ?
C125 C126 H126 119.8 . . ?
C127 C126 C125 120.5(6) . . ?
C127 C126 H126 119.8 . . ?
C104 C127 H127 119.3 . . ?
C126 C127 C104 121.5(6) . . ?
C126 C127 H127 119.3 . . ?
C129 C128 C125 174.8(7) . . ?
C128 C129 C130 177.6(7) . . ?
C131 C130 C129 120.7(6) . . ?
C136 C130 C129 120.8(5) . . ?
C136 C130 C131 118.5(5) . . ?
C130 C131 H131 119.6 . . ?
C132 C131 C130 120.8(6) . . ?
C132 C131 H131 119.6 . . ?
C131 C132 H132 119.6 . . ?
C131 C132 C133 120.8(5) . . ?
C133 C132 H132 119.6 . . ?
C132 C133 S12 124.5(4) . . ?
C135 C133 S12 117.1(5) . . ?
C135 C133 C132 118.3(5) . . ?
S12 C134 H13D 109.5 . . ?
S12 C134 H13E 109.5 . . ?
S12 C134 H13F 109.5 . . ?
H13D C134 H13E 109.5 . . ?
H13D C134 H13F 109.5 . . ?
H13E C134 H13F 109.5 . . ?
C133 C135 H135 119.6 . . ?
C136 C135 C133 120.8(6) . . ?
C136 C135 H135 119.6 . . ?
C130 C136 H136 119.6 . . ?
C135 C136 C130 120.7(5) . . ?
C135 C136 H136 119.6 . . ?
N4 B4 C106 114.0(5) . . ?
N4 B4 C118 120.5(5) . . ?
C118 B4 C106 125.4(5) . . ?

loop_
_geom_bond_atom_site_label_1
_geom_bond_atom_site_label_2
_geom_bond_distance
_geom_bond_site_symmetry_2
_geom_bond_publ_flag
S1 C1 1.714(6) . ?
S1 C6 1.738(6) . ?
S2 C12 1.760(7) . ?
S2 C13 1.697(12) . ?
S3 C31 1.768(5) . ?
S3 C32 1.778(7) . ?
N1 H1 0.8800 . ?
N1 C3 1.398(7) . ?
N1 B1 1.428(7) . ?
C1 C2 1.442(7) . ?
C1 C4 1.399(7) . ?
C2 C3 1.394(8) . ?
C2 C25 1.410(7) . ?
C3 C22 1.407(8) . ?
C4 C5 1.422(8) . ?
C4 B1 1.523(8) . ?
C5 H5 0.9500 . ?
C5 C6 1.369(8) . ?
C6 C7 1.412(8) . ?
C7 C8 1.191(8) . ?
C8 C9 1.442(8) . ?
C9 C10 1.390(9) . ?
C9 C15 1.394(9) . ?
C10 H10 0.9500 . ?
C10 C11 1.382(9) . ?
C11 H11 0.9500 . ?
C11 C12 1.382(10) . ?
C12 C14 1.374(10) . ?
C13 H13A 0.9800 . ?
C13 H13B 0.9800 . ?
C13 H13C 0.9800 . ?
C14 H14 0.9500 . ?
C14 C15 1.380(9) . ?
C15 H15 0.9500 . ?
C16 C17 1.391(8) . ?
C16 C21 1.396(8) . ?
C16 B1 1.569(8) . ?
C17 H17 0.9500 . ?
C17 C18 1.382(8) . ?
C18 H18 0.9500 . ?
C18 C19 1.392(9) . ?
C19 H19 0.9500 . ?
C19 C20 1.377(9) . ?
C20 H20 0.9500 . ?
C20 C21 1.392(8) . ?
C21 H21 0.9500 . ?
C22 H22 0.9500 . ?
C22 C23 1.391(8) . ?
C23 C24 1.397(8) . ?
C23 C26 1.443(8) . ?
C24 H24 0.9500 . ?
C24 C25 1.367(8) . ?
C25 H25 0.9500 . ?
C26 C27 1.192(8) . ?
C27 C28 1.432(8) . ?
C28 C29 1.397(8) . ?
C28 C34 1.390(8) . ?
C29 H29 0.9500 . ?
C29 C30 1.389(8) . ?
C30 H30 0.9500 . ?
C30 C31 1.386(8) . ?
C31 C33 1.395(7) . ?
C32 H32A 0.9800 . ?
C32 H32B 0.9800 . ?
C32 H32C 0.9800 . ?
C33 H33 0.9500 . ?
C33 C34 1.379(8) . ?
C34 H34 0.9500 . ?
S4 C35 1.713(6) . ?
S4 C40 1.735(6) . ?
S5 C46 1.761(6) . ?
S5 C47 1.815(7) . ?
S6 C65 1.767(6) . ?
S6 C66 1.787(7) . ?
N2 H2 0.8800 . ?
N2 C37 1.402(6) . ?
N2 B2 1.425(8) . ?
C35 C36 1.440(8) . ?
C35 C38 1.395(7) . ?
C36 C37 1.409(8) . ?
C36 C59 1.413(7) . ?
C37 C56 1.394(7) . ?
C38 C39 1.429(8) . ?
C38 B2 1.517(8) . ?
C39 H39 0.9500 . ?
C39 C40 1.363(8) . ?
C40 C41 1.410(8) . ?
C41 C42 1.204(9) . ?
C42 C43 1.442(9) . ?
C43 C44 1.380(9) . ?
C43 C49 1.395(9) . ?
C44 H44 0.9500 . ?
C44 C45 1.381(8) . ?
C45 H45 0.9500 . ?
C45 C46 1.384(8) . ?
C46 C48 1.385(9) . ?
C47 H47A 0.9800 . ?
C47 H47B 0.9800 . ?
C47 H47C 0.9800 . ?
C48 H48 0.9500 . ?
C48 C49 1.382(9) . ?
C49 H49 0.9500 . ?
C50 C51 1.389(8) . ?
C50 C55 1.402(8) . ?
C50 B2 1.568(8) . ?
C51 H51 0.9500 . ?
C51 C52 1.389(8) . ?
C52 H52 0.9500 . ?
C52 C53 1.382(9) . ?
C53 H53 0.9500 . ?
C53 C54 1.379(9) . ?
C54 H54 0.9500 . ?
C54 C55 1.387(8) . ?
C55 H55 0.9500 . ?
C56 H56 0.9500 . ?
C56 C57 1.396(7) . ?
C57 C58 1.410(8) . ?
C57 C60 1.436(8) . ?
C58 H58 0.9500 . ?
C58 C59 1.370(8) . ?
C59 H59 0.9500 . ?
C60 C61 1.202(8) . ?
C61 C62 1.426(8) . ?
C62 C63 1.384(8) . ?
C62 C68 1.395(8) . ?
C63 H63 0.9500 . ?
C63 C64 1.373(8) . ?
C64 H64 0.9500 . ?
C64 C65 1.405(8) . ?
C65 C67 1.376(9) . ?
C66 H66A 0.9800 . ?
C66 H66B 0.9800 . ?
C66 H66C 0.9800 . ?
C67 H67 0.9500 . ?
C67 C68 1.384(8) . ?
C68 H68 0.9500 . ?
S7 C69 1.728(6) . ?
S7 C74 1.739(6) . ?
S8 C80 1.766(6) . ?
S8 C81 1.764(8) . ?
S9 C99 1.759(6) . ?
S9 C100 1.762(7) . ?
N3 H3 0.8800 . ?
N3 C71 1.389(7) . ?
N3 B3 1.413(8) . ?
C69 C70 1.448(8) . ?
C69 C72 1.387(8) . ?
C70 C71 1.401(8) . ?
C70 C93 1.413(8) . ?
C71 C90 1.389(8) . ?
C72 C73 1.419(8) . ?
C72 B3 1.548(8) . ?
C73 H73 0.9500 . ?
C73 C74 1.355(8) . ?
C74 C75 1.426(8) . ?
C75 C76 1.198(8) . ?
C76 C77 1.433(8) . ?
C77 C78 1.390(9) . ?
C77 C83 1.396(8) . ?
C78 H78 0.9500 . ?
C78 C79 1.375(8) . ?
C79 H79 0.9500 . ?
C79 C80 1.404(9) . ?
C80 C82 1.385(9) . ?
C81 H81A 0.9800 . ?
C81 H81B 0.9800 . ?
C81 H81C 0.9800 . ?
C82 H82 0.9500 . ?
C82 C83 1.381(8) . ?
C83 H83 0.9500 . ?
C84 C85 1.396(8) . ?
C84 C89 1.406(9) . ?
C84 B3 1.554(9) . ?
C85 H85 0.9500 . ?
C85 C86 1.395(9) . ?
C86 H86 0.9500 . ?
C86 C87 1.385(10) . ?
C87 H87 0.9500 . ?
C87 C88 1.364(10) . ?
C88 H88 0.9500 . ?
C88 C89 1.394(9) . ?
C89 H89 0.9500 . ?
C90 H90 0.9500 . ?
C90 C91 1.385(9) . ?
C91 C92 1.392(9) . ?
C91 C94 1.433(8) . ?
C92 H92 0.9500 . ?
C92 C93 1.360(9) . ?
C93 H93 0.9500 . ?
C94 C95 1.195(9) . ?
C95 C96 1.440(8) . ?
C96 C97 1.399(8) . ?
C96 C102 1.383(8) . ?
C97 H97 0.9500 . ?
C97 C98 1.379(8) . ?
C98 H98 0.9500 . ?
C98 C99 1.382(8) . ?
C99 C101 1.403(8) . ?
C100 H10A 0.9800 . ?
C100 H10B 0.9800 . ?
C100 H10C 0.9800 . ?
C101 H101 0.9500 . ?
C101 C102 1.381(8) . ?
C102 H102 0.9500 . ?
S10 C103 1.737(6) . ?
S10 C108 1.727(6) . ?
S11 C114 1.756(6) . ?
S11 C115 1.785(9) . ?
S12 C133 1.753(6) . ?
S12 C134 1.770(6) . ?
N4 H4 0.8800 . ?
N4 C105 1.384(7) . ?
N4 B4 1.416(8) . ?
C103 C104 1.436(8) . ?
C103 C106 1.387(8) . ?
C104 C105 1.408(8) . ?
C104 C127 1.403(8) . ?
C105 C124 1.404(8) . ?
C106 C107 1.420(8) . ?
C106 B4 1.539(9) . ?
C107 H107 0.9500 . ?
C107 C108 1.364(8) . ?
C108 C109 1.421(8) . ?
C109 C110 1.206(9) . ?
C110 C111 1.424(8) . ?
C111 C112 1.370(8) . ?
C111 C117 1.415(8) . ?
C112 H112 0.9500 . ?
C112 C113 1.369(8) . ?
C113 H113 0.9500 . ?
C113 C114 1.402(8) . ?
C114 C116 1.395(9) . ?
C115 H11A 0.9800 . ?
C115 H11B 0.9800 . ?
C115 H11C 0.9800 . ?
C116 H116 0.9500 . ?
C116 C117 1.360(9) . ?
C117 H117 0.9500 . ?
C118 C119 1.407(8) . ?
C118 C123 1.406(8) . ?
C118 B4 1.538(9) . ?
C119 H119 0.9500 . ?
C119 C120 1.378(9) . ?
C120 H120 0.9500 . ?
C120 C121 1.400(10) . ?
C121 H121 0.9500 . ?
C121 C122 1.371(10) . ?
C122 H122 0.9500 . ?
C122 C123 1.389(9) . ?
C123 H123 0.9500 . ?
C124 H124 0.9500 . ?
C124 C125 1.392(8) . ?
C125 C126 1.394(9) . ?
C125 C128 1.431(8) . ?
C126 H126 0.9500 . ?
C126 C127 1.367(9) . ?
C127 H127 0.9500 . ?
C128 C129 1.200(8) . ?
C129 C130 1.438(8) . ?
C130 C131 1.397(8) . ?
C130 C136 1.387(8) . ?
C131 H131 0.9500 . ?
C131 C132 1.370(8) . ?
C132 H132 0.9500 . ?
C132 C133 1.396(8) . ?
C133 C135 1.391(8) . ?
C134 H13D 0.9800 . ?
C134 H13E 0.9800 . ?
C134 H13F 0.9800 . ?
C135 H135 0.9500 . ?
C135 C136 1.378(8) . ?
C136 H136 0.9500 . ?
